data_4081902
loop_
_publ_author_name
'Specht, Zephen G.'
'Grotjahn, Douglas B.'
'Moore, Curtis E.'
'Rheingold, Arnold L.'

_publ_section_title
;
 Effects of Hindrance in N-Pyridyl Imidazolylidenes Coordinated to Iridium
 on Structure and Catalysis
;
_journal_issue 21
_journal_name_full Organometallics
_journal_page_first 6400
_journal_paper_doi 10.1021/om400758b
_journal_volume 32
_journal_year 2013
_chemical_formula_moiety 'C54 H80 Cl2 Ir2 N6, C4 H8 O2, 2(F6 P)'
_chemical_formula_sum 'C58 H88 Cl2 F12 Ir2 N6 O2 P2'
_chemical_formula_weight 1646.62
_chemical_name_systematic
; 
 ? 
;
_space_group_IT_number 2
_symmetry_cell_setting triclinic
_symmetry_space_group_name_Hall '-P 1'
_symmetry_space_group_name_H-M 'P -1'
_atom_sites_solution_hydrogens geom
_atom_sites_solution_primary direct
_atom_sites_solution_secondary difmap
_audit_creation_method SHELXL-97
_cell_angle_alpha 80.127(2)
_cell_angle_beta 63.055(2)
_cell_angle_gamma 68.254(2)
_cell_formula_units_Z 1
_cell_length_a 12.0360(7)
_cell_length_b 12.5925(8)
_cell_length_c 13.0880(8)
_cell_measurement_reflns_used 9901
_cell_measurement_temperature 90(2)
_cell_measurement_theta_max 26.42
_cell_measurement_theta_min 2.47
_cell_volume 1642.46(18)
_computing_cell_refinement 'Bruker SAINT'
_computing_data_collection 'Bruker APEX2'
_computing_data_reduction 'Bruker SAINT'
_computing_molecular_graphics 'Bruker SHELXTL'
_computing_publication_material 'Bruker SHELXTL'
_computing_structure_refinement 'SHELXL-97 (Sheldrick, 2008)'
_computing_structure_solution 'SHELXS-97 (Sheldrick, 2008)'
_diffrn_ambient_temperature 90(2)
_diffrn_detector_area_resol_mean 1024x1024
_diffrn_measured_fraction_theta_full 0.995
_diffrn_measured_fraction_theta_max 0.991
_diffrn_measurement_device_type 'Bruker Photon CMOS CCD'
_diffrn_measurement_method '\f and \w scans'
_diffrn_radiation_monochromator 'Double Bounce Multilayer Mirror'
_diffrn_radiation_source 'micro-focus sealed tube'
_diffrn_radiation_type MoK\a
_diffrn_radiation_wavelength 0.71073
_diffrn_reflns_av_R_equivalents 0.0442
_diffrn_reflns_av_sigmaI/netI 0.0367
_diffrn_reflns_limit_h_max 15
_diffrn_reflns_limit_h_min -15
_diffrn_reflns_limit_k_max 15
_diffrn_reflns_limit_k_min -15
_diffrn_reflns_limit_l_max 16
_diffrn_reflns_limit_l_min -16
_diffrn_reflns_number 26417
_diffrn_reflns_theta_full 25.00
_diffrn_reflns_theta_max 26.44
_diffrn_reflns_theta_min 2.46
_exptl_absorpt_coefficient_mu 4.256
_exptl_absorpt_correction_T_max 0.8154
_exptl_absorpt_correction_T_min 0.4685
_exptl_absorpt_correction_type multi-scan
_exptl_absorpt_process_details SADABS
_exptl_crystal_colour Orange
_exptl_crystal_density_diffrn 1.665
_exptl_crystal_density_meas ?
_exptl_crystal_density_method 'not measured'
_exptl_crystal_description Block
_exptl_crystal_F_000 820
_exptl_crystal_size_max 0.21
_exptl_crystal_size_mid 0.15
_exptl_crystal_size_min 0.05
_refine_diff_density_max 1.176
_refine_diff_density_min -0.508
_refine_diff_density_rms 0.101
_refine_ls_extinction_coef 'not measured'
_refine_ls_extinction_method none
_refine_ls_goodness_of_fit_ref 1.038
_refine_ls_hydrogen_treatment constr
_refine_ls_matrix_type full
_refine_ls_number_parameters 406
_refine_ls_number_reflns 6700
_refine_ls_number_restraints 0
_refine_ls_restrained_S_all 1.038
_refine_ls_R_factor_all 0.0248
_refine_ls_R_factor_gt 0.0222
_refine_ls_shift/su_max 0.001
_refine_ls_shift/su_mean 0.000
_refine_ls_structure_factor_coef Fsqd
_refine_ls_weighting_details 'calc w=1/[\s^2^(Fo^2^)+(0.0212P)^2^+1.6519P] where P=(Fo^2^+2Fc^2^)/3'
_refine_ls_weighting_scheme calc
_refine_ls_wR_factor_gt 0.0538
_refine_ls_wR_factor_ref 0.0553
_reflns_number_gt 6321
_reflns_number_total 6700
_reflns_threshold_expression >2sigma(I)
_cod_data_source_file om400758b_si_002.cif
_cod_data_source_block grot365
_cod_depositor_comments
;
The following automatic conversions were performed:

'_symmetry_cell_setting' value 'Triclinic' changed to 'triclinic'
according to /home/saulius/struct/CIF-dictionaries/cif_core.dic
dictionary named 'cif_core.dic' version 2.4.2 from 2011-04-26.

Automatic conversion script
Id: cif_fix_values 1891 2012-01-12 08:04:46Z andrius 

The following automatic conversions were performed:

'_exptl_crystal_density_meas' value 'not measured' was changed to '?'
- the value is perceived as not measured.

Automatic conversion script
Id: cif_fix_values 3008 2015-01-20 13:52:24Z robertas 
;
_cod_original_cell_volume 1642.46(17)
_cod_original_sg_symbol_H-M P-1
_cod_database_code 4081902

loop_
_symmetry_equiv_pos_as_xyz
'x, y, z'
'-x, -y, -z'

loop_
_atom_site_label
_atom_site_type_symbol
_atom_site_fract_x
_atom_site_fract_y
_atom_site_fract_z
_atom_site_U_iso_or_equiv
_atom_site_adp_type
_atom_site_occupancy
_atom_site_symmetry_multiplicity
_atom_site_calc_flag
_atom_site_refinement_flags
_atom_site_disorder_assembly
_atom_site_disorder_group
Ir1 Ir 1.170966(10) 0.437998(9) 0.377160(8) 0.01623(4) Uani 1 1 d . . .
Cl1 Cl 0.97395(7) 0.61293(6) 0.43254(6) 0.02106(14) Uani 1 1 d . . .
P1 P 1.70674(8) 0.44208(8) 0.18252(7) 0.02775(18) Uani 1 1 d . . .
F6 F 1.6448(3) 0.4811(2) 0.0924(2) 0.0581(7) Uani 1 1 d . . .
F1 F 1.7738(2) 0.5381(2) 0.1428(2) 0.0579(7) Uani 1 1 d . . .
F2 F 1.6436(2) 0.3423(2) 0.2248(2) 0.0451(5) Uani 1 1 d . . .
F4 F 1.7700(2) 0.3976(2) 0.27342(18) 0.0480(6) Uani 1 1 d . . .
F3 F 1.83749(19) 0.35763(19) 0.08871(17) 0.0376(5) Uani 1 1 d . . .
F5 F 1.57720(19) 0.5269(2) 0.2753(2) 0.0437(5) Uani 1 1 d . . .
N1 N 1.0723(2) 0.4239(2) 0.2025(2) 0.0213(5) Uani 1 1 d . . .
N2 N 1.1395(2) 0.2561(2) 0.2686(2) 0.0200(5) Uani 1 1 d . . .
N3 N 1.3053(2) 0.0817(2) 0.2525(2) 0.0220(5) Uani 1 1 d . . .
C5 C 1.2968(3) 0.5295(3) 0.3792(3) 0.0220(6) Uani 1 1 d . . .
C4 C 1.3264(3) 0.4221(3) 0.4320(3) 0.0229(6) Uani 1 1 d . . .
C3 C 1.3689(3) 0.3333(3) 0.3512(3) 0.0215(6) Uani 1 1 d . . .
C2 C 1.3704(3) 0.3896(3) 0.2451(3) 0.0208(6) Uani 1 1 d . . .
C6 C 1.3203(3) 0.5105(3) 0.2627(2) 0.0210(6) Uani 1 1 d . . .
C11 C 1.3136(3) 0.6015(3) 0.1739(3) 0.0266(7) Uani 1 1 d . . .
H11A H 1.3931 0.6234 0.1427 0.040 Uiso 1 1 calc R . .
H11B H 1.2352 0.6684 0.2087 0.040 Uiso 1 1 calc R . .
H11C H 1.3082 0.5725 0.1120 0.040 Uiso 1 1 calc R . .
C7 C 1.4198(3) 0.3320(3) 0.1344(3) 0.0250(6) Uani 1 1 d . . .
H7A H 1.5146 0.3195 0.0907 0.037 Uiso 1 1 calc R . .
H7B H 1.3723 0.3806 0.0899 0.037 Uiso 1 1 calc R . .
H7C H 1.4047 0.2584 0.1502 0.037 Uiso 1 1 calc R . .
C8 C 1.4286(3) 0.2090(3) 0.3692(3) 0.0278(7) Uani 1 1 d . . .
H8A H 1.5164 0.1938 0.3652 0.042 Uiso 1 1 calc R . .
H8B H 1.4365 0.1654 0.3096 0.042 Uiso 1 1 calc R . .
H8C H 1.3721 0.1861 0.4447 0.042 Uiso 1 1 calc R . .
C9 C 1.3187(4) 0.4003(3) 0.5500(3) 0.0334(8) Uani 1 1 d . . .
H9A H 1.4051 0.3883 0.5476 0.050 Uiso 1 1 calc R . .
H9B H 1.2934 0.3321 0.5817 0.050 Uiso 1 1 calc R . .
H9C H 1.2525 0.4663 0.5986 0.050 Uiso 1 1 calc R . .
C10 C 1.2530(3) 0.6428(3) 0.4312(3) 0.0282(7) Uani 1 1 d . . .
H10A H 1.3306 0.6624 0.4162 0.042 Uiso 1 1 calc R . .
H10B H 1.2010 0.6390 0.5141 0.042 Uiso 1 1 calc R . .
H10C H 1.1986 0.7013 0.3975 0.042 Uiso 1 1 calc R . .
C1 C 1.1129(3) 0.3693(2) 0.2850(2) 0.0187(6) Uani 1 1 d . . .
C12 C 1.0748(3) 0.3471(3) 0.1366(3) 0.0273(7) Uani 1 1 d . . .
H12 H 1.0507 0.3655 0.0744 0.033 Uiso 1 1 calc R . .
C13 C 1.1174(3) 0.2426(3) 0.1769(3) 0.0264(6) Uani 1 1 d . . .
H13 H 1.1302 0.1725 0.1484 0.032 Uiso 1 1 calc R . .
C15 C 1.1959(3) 0.1566(2) 0.3243(2) 0.0200(6) Uani 1 1 d . . .
C19 C 1.3611(3) -0.0163(3) 0.2970(3) 0.0227(6) Uani 1 1 d . . .
C18 C 1.3060(3) -0.0384(3) 0.4150(3) 0.0230(6) Uani 1 1 d . . .
H18 H 1.3487 -0.1071 0.4449 0.028 Uiso 1 1 calc R . .
C17 C 1.1889(3) 0.0396(3) 0.4890(3) 0.0238(6) Uani 1 1 d . . .
C20 C 1.1278(3) 0.0153(3) 0.6177(3) 0.0291(7) Uani 1 1 d . . .
C22 C 0.9782(4) 0.0772(3) 0.6705(3) 0.0423(9) Uani 1 1 d . . .
H22A H 0.9602 0.1600 0.6658 0.063 Uiso 1 1 calc R . .
H22B H 0.9394 0.0543 0.7509 0.063 Uiso 1 1 calc R . .
H22C H 0.9391 0.0570 0.6284 0.063 Uiso 1 1 calc R . .
C21 C 1.1911(5) 0.0597(4) 0.6717(3) 0.0454(10) Uani 1 1 d . . .
H21A H 1.1697 0.1426 0.6600 0.068 Uiso 1 1 calc R . .
H21B H 1.2872 0.0225 0.6357 0.068 Uiso 1 1 calc R . .
H21C H 1.1569 0.0427 0.7540 0.068 Uiso 1 1 calc R . .
C23 C 1.1529(4) -0.1125(3) 0.6424(3) 0.0394(9) Uani 1 1 d . . .
H23A H 1.2482 -0.1531 0.6147 0.059 Uiso 1 1 calc R . .
H23B H 1.1174 -0.1417 0.6031 0.059 Uiso 1 1 calc R . .
H23C H 1.1091 -0.1248 0.7251 0.059 Uiso 1 1 calc R . .
C16 C 1.1332(3) 0.1400(2) 0.4404(2) 0.0208(6) Uani 1 1 d . . .
H16 H 1.0534 0.1960 0.4865 0.025 Uiso 1 1 calc R . .
C24 C 1.4850(3) -0.1008(3) 0.2113(3) 0.0285(7) Uani 1 1 d . . .
C26 C 1.4408(4) -0.1539(4) 0.1467(3) 0.0484(10) Uani 1 1 d . . .
H26A H 1.3945 -0.0936 0.1075 0.073 Uiso 1 1 calc R . .
H26B H 1.3811 -0.1942 0.2008 0.073 Uiso 1 1 calc R . .
H26C H 1.5182 -0.2081 0.0900 0.073 Uiso 1 1 calc R . .
C27 C 1.5600(4) -0.1955(3) 0.2707(3) 0.0416(9) Uani 1 1 d . . .
H27A H 1.5776 -0.1609 0.3210 0.062 Uiso 1 1 calc R . .
H27B H 1.6439 -0.2422 0.2127 0.062 Uiso 1 1 calc R . .
H27C H 1.5063 -0.2437 0.3163 0.062 Uiso 1 1 calc R . .
C25 C 1.5787(4) -0.0378(3) 0.1296(3) 0.0453(10) Uani 1 1 d . . .
H25A H 1.6106 -0.0088 0.1724 0.068 Uiso 1 1 calc R . .
H25B H 1.5319 0.0263 0.0940 0.068 Uiso 1 1 calc R . .
H25C H 1.6540 -0.0904 0.0700 0.068 Uiso 1 1 calc R . .
C14 C 1.0347(3) 0.5464(3) 0.1774(3) 0.0277(7) Uani 1 1 d . . .
H14A H 1.0692 0.5831 0.2111 0.042 Uiso 1 1 calc R . .
H14B H 0.9381 0.5799 0.2100 0.042 Uiso 1 1 calc R . .
H14C H 1.0714 0.5583 0.0942 0.042 Uiso 1 1 calc R . .
C1S C 1.1933(5) -0.1451(4) -0.0112(4) 0.0578(12) Uani 1 1 d . . .
H1SA H 1.2846 -0.1488 -0.0618 0.087 Uiso 0.50 1 calc PR A 1
H1SB H 1.1629 -0.1828 -0.0481 0.087 Uiso 0.50 1 calc PR A 1
H1SC H 1.1895 -0.1839 0.0613 0.087 Uiso 0.50 1 calc PR A 1
H1SD H 1.2527 -0.1469 -0.0930 0.087 Uiso 0.50 1 calc PR A 2
H1SE H 1.2272 -0.2167 0.0251 0.087 Uiso 0.50 1 calc PR A 2
H1SF H 1.1885 -0.0806 0.0250 0.087 Uiso 0.50 1 calc PR A 2
O1S O 1.1249(6) 0.0394(5) 0.0567(5) 0.0488(14) Uani 0.50 1 d P B 1
C2S C 1.1053(7) -0.0213(6) 0.0119(6) 0.0301(14) Uani 0.50 1 d P B 1
C1SB C 1.0731(9) -0.1333(8) 0.0014(10) 0.059(3) Uani 0.50 1 d P B 2
H1SG H 1.0253 -0.1674 0.0749 0.070 Uiso 0.50 1 calc PR B 2
H1SH H 1.0789 -0.1710 -0.0621 0.070 Uiso 0.50 1 calc PR B 2
O2S O 1.0000 0.0000 0.0000 0.0776(17) Uani 1 2 d S . .

loop_
_atom_site_aniso_label
_atom_site_aniso_U_11
_atom_site_aniso_U_22
_atom_site_aniso_U_33
_atom_site_aniso_U_23
_atom_site_aniso_U_13
_atom_site_aniso_U_12
Ir1 0.01787(7) 0.01252(6) 0.01555(6) 0.00033(4) -0.00542(5) -0.00450(4)
Cl1 0.0220(3) 0.0146(3) 0.0184(3) 0.0019(2) -0.0043(3) -0.0039(2)
P1 0.0240(4) 0.0323(5) 0.0276(4) -0.0089(3) -0.0073(3) -0.0110(3)
F6 0.0596(15) 0.0723(19) 0.0437(13) 0.0017(12) -0.0338(12) -0.0092(13)
F1 0.0443(13) 0.0362(13) 0.0843(18) -0.0103(12) -0.0095(13) -0.0224(11)
F2 0.0334(11) 0.0420(13) 0.0533(13) -0.0063(10) -0.0057(10) -0.0191(9)
F4 0.0408(12) 0.0646(16) 0.0361(11) -0.0135(11) -0.0191(10) -0.0056(11)
F3 0.0306(10) 0.0462(13) 0.0315(10) -0.0151(9) -0.0032(9) -0.0142(9)
F5 0.0279(11) 0.0459(13) 0.0532(13) -0.0244(11) -0.0089(10) -0.0081(9)
N1 0.0199(12) 0.0214(13) 0.0210(12) 0.0020(10) -0.0090(10) -0.0058(10)
N2 0.0203(12) 0.0187(13) 0.0221(12) 0.0012(9) -0.0100(10) -0.0069(9)
N3 0.0268(13) 0.0166(12) 0.0232(12) -0.0005(10) -0.0107(11) -0.0075(10)
C5 0.0218(14) 0.0189(15) 0.0245(15) -0.0025(11) -0.0071(12) -0.0085(11)
C4 0.0239(15) 0.0236(16) 0.0279(15) 0.0009(12) -0.0145(13) -0.0108(12)
C3 0.0184(14) 0.0207(15) 0.0262(15) -0.0011(12) -0.0100(12) -0.0063(11)
C2 0.0160(13) 0.0205(15) 0.0233(14) -0.0025(11) -0.0054(12) -0.0062(11)
C6 0.0180(14) 0.0180(15) 0.0214(14) 0.0005(11) -0.0024(12) -0.0081(11)
C11 0.0299(16) 0.0189(15) 0.0254(15) 0.0024(12) -0.0064(13) -0.0101(12)
C7 0.0230(15) 0.0228(16) 0.0224(14) -0.0052(12) -0.0016(13) -0.0085(12)
C8 0.0259(16) 0.0196(16) 0.0414(18) 0.0009(13) -0.0196(15) -0.0049(12)
C9 0.043(2) 0.037(2) 0.0305(17) 0.0019(14) -0.0226(16) -0.0155(15)
C10 0.0306(17) 0.0230(17) 0.0294(16) -0.0064(13) -0.0093(14) -0.0092(13)
C1 0.0171(13) 0.0181(14) 0.0189(13) 0.0021(11) -0.0063(11) -0.0064(11)
C12 0.0257(16) 0.0329(18) 0.0254(15) 0.0019(13) -0.0141(13) -0.0090(13)
C13 0.0304(16) 0.0285(17) 0.0279(16) -0.0028(13) -0.0161(14) -0.0121(13)
C15 0.0250(15) 0.0155(14) 0.0244(14) 0.0014(11) -0.0130(13) -0.0094(11)
C19 0.0268(15) 0.0167(15) 0.0252(15) -0.0029(11) -0.0104(13) -0.0074(12)
C18 0.0292(16) 0.0150(14) 0.0264(15) 0.0028(11) -0.0132(13) -0.0085(12)
C17 0.0302(16) 0.0199(15) 0.0234(15) -0.0005(12) -0.0104(13) -0.0115(12)
C20 0.0406(19) 0.0221(16) 0.0200(15) 0.0019(12) -0.0090(14) -0.0113(14)
C22 0.039(2) 0.040(2) 0.0270(17) 0.0006(15) -0.0008(16) -0.0080(16)
C21 0.070(3) 0.045(2) 0.0295(18) 0.0040(16) -0.0236(19) -0.027(2)
C23 0.051(2) 0.0228(18) 0.0271(17) 0.0063(13) -0.0059(16) -0.0112(16)
C16 0.0209(14) 0.0156(14) 0.0238(14) -0.0013(11) -0.0068(12) -0.0067(11)
C24 0.0318(17) 0.0165(15) 0.0266(15) -0.0037(12) -0.0064(14) -0.0031(13)
C26 0.056(3) 0.043(2) 0.041(2) -0.0206(18) -0.014(2) -0.0114(19)
C27 0.041(2) 0.0251(19) 0.040(2) -0.0023(15) -0.0121(17) 0.0034(15)
C25 0.037(2) 0.0278(19) 0.041(2) -0.0040(16) 0.0052(17) -0.0055(15)
C14 0.0318(17) 0.0218(16) 0.0257(15) 0.0052(12) -0.0138(14) -0.0052(13)
C1S 0.070(3) 0.038(2) 0.057(3) -0.013(2) -0.027(2) -0.003(2)
O1S 0.055(3) 0.043(3) 0.059(3) -0.017(3) -0.026(3) -0.018(3)
C2S 0.033(4) 0.027(4) 0.028(3) -0.002(3) -0.009(3) -0.012(3)
C1SB 0.048(5) 0.033(5) 0.088(7) -0.025(5) -0.028(5) 0.003(4)
O2S 0.064(3) 0.051(3) 0.132(5) -0.054(3) -0.061(3) 0.013(2)

loop_
_atom_type_symbol
_atom_type_description
_atom_type_scat_dispersion_real
_atom_type_scat_dispersion_imag
_atom_type_scat_source
C C 0.0033 0.0016 'International Tables Vol C Tables 4.2.6.8 and 6.1.1.4'
H H 0.0000 0.0000 'International Tables Vol C Tables 4.2.6.8 and 6.1.1.4'
Cl Cl 0.1484 0.1585 'International Tables Vol C Tables 4.2.6.8 and 6.1.1.4'
F F 0.0171 0.0103 'International Tables Vol C Tables 4.2.6.8 and 6.1.1.4'
Ir Ir -1.4442 7.9887 'International Tables Vol C Tables 4.2.6.8 and 6.1.1.4'
N N 0.0061 0.0033 'International Tables Vol C Tables 4.2.6.8 and 6.1.1.4'
O O 0.0106 0.0060 'International Tables Vol C Tables 4.2.6.8 and 6.1.1.4'
P P 0.1023 0.0942 'International Tables Vol C Tables 4.2.6.8 and 6.1.1.4'

loop_
_geom_angle_atom_site_label_1
_geom_angle_atom_site_label_2
_geom_angle_atom_site_label_3
_geom_angle
_geom_angle_site_symmetry_1
_geom_angle_site_symmetry_3
C1 Ir1 C6 110.11(11) . .
C1 Ir1 C3 108.51(11) . .
C6 Ir1 C3 65.62(11) . .
C1 Ir1 C2 90.76(11) . .
C6 Ir1 C2 38.88(11) . .
C3 Ir1 C2 39.16(11) . .
C1 Ir1 C4 147.29(11) . .
C6 Ir1 C4 64.15(11) . .
C3 Ir1 C4 38.86(11) . .
C2 Ir1 C4 64.36(11) . .
C1 Ir1 C5 149.18(11) . .
C6 Ir1 C5 39.07(11) . .
C3 Ir1 C5 64.27(11) . .
C2 Ir1 C5 64.46(11) . .
C4 Ir1 C5 36.84(11) . .
C1 Ir1 Cl1 96.57(8) . 2_766
C6 Ir1 Cl1 153.31(8) . 2_766
C3 Ir1 Cl1 105.85(8) . 2_766
C2 Ir1 Cl1 144.07(8) . 2_766
C4 Ir1 Cl1 92.98(8) . 2_766
C5 Ir1 Cl1 114.25(8) . 2_766
C1 Ir1 Cl1 94.81(8) . .
C6 Ir1 Cl1 100.02(8) . .
C3 Ir1 Cl1 155.56(8) . .
C2 Ir1 Cl1 136.69(8) . .
C4 Ir1 Cl1 117.80(8) . .
C5 Ir1 Cl1 91.96(8) . .
Cl1 Ir1 Cl1 77.80(2) 2_766 .
Ir1 Cl1 Ir1 102.20(2) 2_766 .
F1 P1 F6 92.88(16) . .
F1 P1 F5 90.21(13) . .
F6 P1 F5 90.33(13) . .
F1 P1 F2 177.50(15) . .
F6 P1 F2 89.46(15) . .
F5 P1 F2 90.67(12) . .
F1 P1 F3 89.31(12) . .
F6 P1 F3 89.60(13) . .
F5 P1 F3 179.51(14) . .
F2 P1 F3 89.81(12) . .
F1 P1 F4 88.97(15) . .
F6 P1 F4 177.83(16) . .
F5 P1 F4 90.79(12) . .
F2 P1 F4 88.68(14) . .
F3 P1 F4 89.29(12) . .
C1 N1 C12 111.4(3) . .
C1 N1 C14 127.5(3) . .
C12 N1 C14 121.0(3) . .
C1 N2 C13 111.1(2) . .
C1 N2 C15 129.2(2) . .
C13 N2 C15 119.4(3) . .
C15 N3 C19 117.7(3) . .
C4 C5 C6 107.9(3) . .
C4 C5 C10 126.2(3) . .
C6 C5 C10 125.9(3) . .
C4 C5 Ir1 71.44(17) . .
C6 C5 Ir1 67.54(16) . .
C10 C5 Ir1 127.9(2) . .
C5 C4 C3 108.9(3) . .
C5 C4 C9 126.5(3) . .
C3 C4 C9 124.6(3) . .
C5 C4 Ir1 71.72(17) . .
C3 C4 Ir1 67.83(16) . .
C9 C4 Ir1 127.2(2) . .
C2 C3 C4 107.1(3) . .
C2 C3 C8 127.1(3) . .
C4 C3 C8 124.4(3) . .
C2 C3 Ir1 70.57(16) . .
C4 C3 Ir1 73.31(16) . .
C8 C3 Ir1 132.1(2) . .
C6 C2 C3 108.3(3) . .
C6 C2 C7 125.6(3) . .
C3 C2 C7 126.1(3) . .
C6 C2 Ir1 70.34(16) . .
C3 C2 Ir1 70.27(16) . .
C7 C2 Ir1 126.5(2) . .
C2 C6 C5 107.6(3) . .
C2 C6 C11 126.6(3) . .
C5 C6 C11 125.1(3) . .
C2 C6 Ir1 70.78(16) . .
C5 C6 Ir1 73.39(16) . .
C11 C6 Ir1 128.8(2) . .
C6 C11 H11A 109.5 . .
C6 C11 H11B 109.5 . .
H11A C11 H11B 109.5 . .
C6 C11 H11C 109.5 . .
H11A C11 H11C 109.5 . .
H11B C11 H11C 109.5 . .
C2 C7 H7A 109.5 . .
C2 C7 H7B 109.5 . .
H7A C7 H7B 109.5 . .
C2 C7 H7C 109.5 . .
H7A C7 H7C 109.5 . .
H7B C7 H7C 109.5 . .
C3 C8 H8A 109.5 . .
C3 C8 H8B 109.5 . .
H8A C8 H8B 109.5 . .
C3 C8 H8C 109.5 . .
H8A C8 H8C 109.5 . .
H8B C8 H8C 109.5 . .
C4 C9 H9A 109.5 . .
C4 C9 H9B 109.5 . .
H9A C9 H9B 109.5 . .
C4 C9 H9C 109.5 . .
H9A C9 H9C 109.5 . .
H9B C9 H9C 109.5 . .
C5 C10 H10A 109.5 . .
C5 C10 H10B 109.5 . .
H10A C10 H10B 109.5 . .
C5 C10 H10C 109.5 . .
H10A C10 H10C 109.5 . .
H10B C10 H10C 109.5 . .
N1 C1 N2 103.5(2) . .
N1 C1 Ir1 126.1(2) . .
N2 C1 Ir1 128.2(2) . .
C13 C12 N1 107.3(3) . .
C13 C12 H12 126.3 . .
N1 C12 H12 126.3 . .
C12 C13 N2 106.7(3) . .
C12 C13 H13 126.6 . .
N2 C13 H13 126.6 . .
N3 C15 C16 124.9(3) . .
N3 C15 N2 113.9(2) . .
C16 C15 N2 121.1(3) . .
N3 C19 C18 121.1(3) . .
N3 C19 C24 115.9(3) . .
C18 C19 C24 123.0(3) . .
C17 C18 C19 120.7(3) . .
C17 C18 H18 119.7 . .
C19 C18 H18 119.7 . .
C16 C17 C18 116.9(3) . .
C16 C17 C20 122.2(3) . .
C18 C17 C20 120.8(3) . .
C21 C20 C23 109.8(3) . .
C21 C20 C17 107.2(3) . .
C23 C20 C17 111.6(3) . .
C21 C20 C22 109.4(3) . .
C23 C20 C22 108.2(3) . .
C17 C20 C22 110.6(3) . .
C20 C22 H22A 109.5 . .
C20 C22 H22B 109.5 . .
H22A C22 H22B 109.5 . .
C20 C22 H22C 109.5 . .
H22A C22 H22C 109.5 . .
H22B C22 H22C 109.5 . .
C20 C21 H21A 109.5 . .
C20 C21 H21B 109.5 . .
H21A C21 H21B 109.5 . .
C20 C21 H21C 109.5 . .
H21A C21 H21C 109.5 . .
H21B C21 H21C 109.5 . .
C20 C23 H23A 109.5 . .
C20 C23 H23B 109.5 . .
H23A C23 H23B 109.5 . .
C20 C23 H23C 109.5 . .
H23A C23 H23C 109.5 . .
H23B C23 H23C 109.5 . .
C15 C16 C17 118.7(3) . .
C15 C16 H16 120.6 . .
C17 C16 H16 120.6 . .
C26 C24 C25 111.0(3) . .
C26 C24 C19 107.3(3) . .
C25 C24 C19 109.5(3) . .
C26 C24 C27 109.4(3) . .
C25 C24 C27 107.6(3) . .
C19 C24 C27 112.1(3) . .
C24 C26 H26A 109.5 . .
C24 C26 H26B 109.5 . .
H26A C26 H26B 109.5 . .
C24 C26 H26C 109.5 . .
H26A C26 H26C 109.5 . .
H26B C26 H26C 109.5 . .
C24 C27 H27A 109.5 . .
C24 C27 H27B 109.5 . .
H27A C27 H27B 109.5 . .
C24 C27 H27C 109.5 . .
H27A C27 H27C 109.5 . .
H27B C27 H27C 109.5 . .
C24 C25 H25A 109.5 . .
C24 C25 H25B 109.5 . .
H25A C25 H25B 109.5 . .
C24 C25 H25C 109.5 . .
H25A C25 H25C 109.5 . .
H25B C25 H25C 109.5 . .
N1 C14 H14A 109.5 . .
N1 C14 H14B 109.5 . .
H14A C14 H14B 109.5 . .
N1 C14 H14C 109.5 . .
H14A C14 H14C 109.5 . .
H14B C14 H14C 109.5 . .
C1SB C1S C2S 69.8(5) . .
C1SB C1S H1SA 149.2 . .
C2S C1S H1SA 109.5 . .
C1SB C1S H1SB 47.8 . .
C2S C1S H1SB 109.5 . .
H1SA C1S H1SB 109.5 . .
C1SB C1S H1SC 99.1 . .
C2S C1S H1SC 109.5 . .
H1SA C1S H1SC 109.5 . .
H1SB C1S H1SC 109.5 . .
C1SB C1S H1SD 109.5 . .
C2S C1S H1SD 104.4 . .
H1SA C1S H1SD 39.9 . .
H1SB C1S H1SD 74.7 . .
H1SC C1S H1SD 141.5 . .
C1SB C1S H1SE 109.5 . .
C2S C1S H1SE 143.7 . .
H1SA C1S H1SE 89.2 . .
H1SB C1S H1SE 92.0 . .
H1SC C1S H1SE 34.3 . .
H1SD C1S H1SE 109.5 . .
C1SB C1S H1SF 109.5 . .
C2S C1S H1SF 44.8 . .
H1SA C1S H1SF 85.6 . .
H1SB C1S H1SF 154.2 . .
H1SC C1S H1SF 83.4 . .
H1SD C1S H1SF 109.5 . .
H1SE C1S H1SF 109.5 . .
O1S C2S O2S 125.4(6) . .
O1S C2S C1S 120.3(6) . .
O2S C2S C1S 112.9(5) . .
C1S C1SB O2S 105.6(7) . .
C1S C1SB H1SG 110.6 . .
O2S C1SB H1SG 110.6 . .
C1S C1SB H1SH 110.6 . .
O2S C1SB H1SH 110.6 . .
H1SG C1SB H1SH 108.8 . .
C2S O2S C2S 179.998(1) . 2_755
C2S O2S C1SB 69.0(5) . .
C2S O2S C1SB 111.0(5) 2_755 .
C2S O2S C1SB 111.0(5) . 2_755
C2S O2S C1SB 69.0(5) 2_755 2_755
C1SB O2S C1SB 180.0(9) . 2_755

loop_
_geom_bond_atom_site_label_1
_geom_bond_atom_site_label_2
_geom_bond_distance
_geom_bond_site_symmetry_2
Ir1 C1 2.065(3) .
Ir1 C6 2.148(3) .
Ir1 C3 2.150(3) .
Ir1 C2 2.154(3) .
Ir1 C4 2.223(3) .
Ir1 C5 2.227(3) .
Ir1 Cl1 2.4497(7) 2_766
Ir1 Cl1 2.4739(7) .
Cl1 Ir1 2.4497(7) 2_766
P1 F1 1.585(2) .
P1 F6 1.586(2) .
P1 F5 1.594(2) .
P1 F2 1.597(2) .
P1 F3 1.604(2) .
P1 F4 1.608(2) .
N1 C1 1.360(4) .
N1 C12 1.385(4) .
N1 C14 1.461(4) .
N2 C1 1.373(4) .
N2 C13 1.390(4) .
N2 C15 1.438(4) .
N3 C15 1.330(4) .
N3 C19 1.344(4) .
C5 C4 1.406(4) .
C5 C6 1.465(4) .
C5 C10 1.492(4) .
C4 C3 1.456(4) .
C4 C9 1.488(4) .
C3 C2 1.442(4) .
C3 C8 1.488(4) .
C2 C6 1.431(4) .
C2 C7 1.496(4) .
C6 C11 1.494(4) .
C11 H11A 0.9800 .
C11 H11B 0.9800 .
C11 H11C 0.9800 .
C7 H7A 0.9800 .
C7 H7B 0.9800 .
C7 H7C 0.9800 .
C8 H8A 0.9800 .
C8 H8B 0.9800 .
C8 H8C 0.9800 .
C9 H9A 0.9800 .
C9 H9B 0.9800 .
C9 H9C 0.9800 .
C10 H10A 0.9800 .
C10 H10B 0.9800 .
C10 H10C 0.9800 .
C12 C13 1.334(5) .
C12 H12 0.9500 .
C13 H13 0.9500 .
C15 C16 1.376(4) .
C19 C18 1.400(4) .
C19 C24 1.527(4) .
C18 C17 1.397(4) .
C18 H18 0.9500 .
C17 C16 1.391(4) .
C17 C20 1.529(4) .
C20 C21 1.526(5) .
C20 C23 1.528(5) .
C20 C22 1.532(5) .
C22 H22A 0.9800 .
C22 H22B 0.9800 .
C22 H22C 0.9800 .
C21 H21A 0.9800 .
C21 H21B 0.9800 .
C21 H21C 0.9800 .
C23 H23A 0.9800 .
C23 H23B 0.9800 .
C23 H23C 0.9800 .
C16 H16 0.9500 .
C24 C26 1.521(5) .
C24 C25 1.524(5) .
C24 C27 1.536(5) .
C26 H26A 0.9800 .
C26 H26B 0.9800 .
C26 H26C 0.9800 .
C27 H27A 0.9800 .
C27 H27B 0.9800 .
C27 H27C 0.9800 .
C25 H25A 0.9800 .
C25 H25B 0.9800 .
C25 H25C 0.9800 .
C14 H14A 0.9800 .
C14 H14B 0.9800 .
C14 H14C 0.9800 .
C1S C1SB 1.333(10) .
C1S C2S 1.515(8) .
C1S H1SA 0.9800 .
C1S H1SB 0.9800 .
C1S H1SC 0.9800 .
C1S H1SD 0.9800 .
C1S H1SE 0.9800 .
C1S H1SF 0.9800 .
O1S C2S 1.182(8) .
C2S O2S 1.271(7) .
C1SB O2S 1.581(9) .
C1SB H1SG 0.9900 .
C1SB H1SH 0.9900 .
O2S C2S 1.271(7) 2_755
O2S C1SB 1.581(9) 2_755
